data_7237578
loop_
_publ_author_name
'Xie, Zongliang'
'Su, Tongtong'
'Ubba, Eethamukkala'
'Deng, Huangjun'
'Mao, Zhu'
'Yu, Tao'
'Zheng, Ting'
'Zhang, Yi'
'Liu, Siwei'
'Chi, Zhenguo'

_publ_section_title
;
 Achieving tunable dual-emissive and high-contrast mechanochromic
 materials by manipulating steric hindrance effects
;
_journal_issue 11
_journal_name_full 'Journal of Materials Chemistry C'
_journal_page_first 3300
_journal_paper_doi 10.1039/C8TC06039H
_journal_volume 7
_journal_year 2019
_chemical_formula_moiety 'C35 H23 N O S'
_chemical_formula_sum 'C35 H23 N O S'
_chemical_formula_weight 505.60
_space_group_crystal_system triclinic
_space_group_IT_number 2
_space_group_name_Hall '-P 1'
_space_group_name_H-M_alt 'P -1'
_atom_sites_solution_hydrogens geom
_atom_sites_solution_primary dual
_audit_creation_date 2017-04-23
_audit_creation_method
;
Olex2 1.2
(compiled 2017.03.02 svn.r3394 for OlexSys, GUI svn.r5324)
;
_audit_update_record
;
2018-11-14 deposited with the CCDC.
2019-02-11 downloaded from the CCDC.
;
_cell_angle_alpha 107.046(10)
_cell_angle_beta 93.450(9)
_cell_angle_gamma 94.833(12)
_cell_formula_units_Z 2
_cell_length_a 8.8797(12)
_cell_length_b 11.1418(16)
_cell_length_c 13.7638(11)
_cell_measurement_reflns_used 795
_cell_measurement_temperature 273(2)
_cell_measurement_theta_max 54.2500
_cell_measurement_theta_min 4.1700
_cell_volume 1292.1(3)
_computing_cell_refinement
;
CrysAlisPro, Agilent Technologies,
Version 1.171.36.28 (release 01-02-2013 CrysAlis171 .NET)
(compiled Feb  1 2013,16:14:44)
;
_computing_data_collection
;
CrysAlisPro, Agilent Technologies,
Version 1.171.36.28 (release 01-02-2013 CrysAlis171 .NET)
(compiled Feb  1 2013,16:14:44)
;
_computing_data_reduction
;
CrysAlisPro, Agilent Technologies,
Version 1.171.36.28 (release 01-02-2013 CrysAlis171 .NET)
(compiled Feb  1 2013,16:14:44)
;
_computing_molecular_graphics 'Olex2 (Dolomanov et al., 2009)'
_computing_publication_material 'Olex2 (Dolomanov et al., 2009)'
_computing_structure_refinement 'ShelXL (Sheldrick, 2015)'
_computing_structure_solution 'ShelXT (Sheldrick, 2015)'
_diffrn_ambient_temperature 273(2)
_diffrn_detector_area_resol_mean 16.0855
_diffrn_measured_fraction_theta_full 0.965
_diffrn_measured_fraction_theta_max 0.965
_diffrn_measurement_details
;
#__ type_ start__ end____ width___ exp.time_
  1 omega   11.00  102.00   1.0000    3.9000
omega____ theta____ kappa____ phi______ frames
    -       34.0229   37.0000  -30.0000 91

#__ type_ start__ end____ width___ exp.time_
  2 omega  -35.00   60.00   1.0000    3.9000
omega____ theta____ kappa____ phi______ frames
    -       34.0229  -37.0000  150.0000 95

#__ type_ start__ end____ width___ exp.time_
  3 omega   43.00  111.00   1.0000    3.9000
omega____ theta____ kappa____ phi______ frames
    -       34.0229 -178.0000 -180.0000 68

#__ type_ start__ end____ width___ exp.time_
  4 omega   17.00   98.00   1.0000   15.6000
omega____ theta____ kappa____ phi______ frames
    -       81.5677  -89.0000 -177.1475 81

#__ type_ start__ end____ width___ exp.time_
  5 omega   87.00  138.00   1.0000   15.6000
omega____ theta____ kappa____ phi______ frames
    -       81.5677   45.0000  150.0000 51

#__ type_ start__ end____ width___ exp.time_
  6 omega   17.00  146.00   1.0000   15.6000
omega____ theta____ kappa____ phi______ frames
    -       81.5677    0.0000  -60.0000 129

#__ type_ start__ end____ width___ exp.time_
  7 omega   10.00   77.00   1.0000   15.6000
omega____ theta____ kappa____ phi______ frames
    -       81.5677  -45.0000  -30.0000 67

#__ type_ start__ end____ width___ exp.time_
  8 omega   10.00   65.00   1.0000   15.6000
omega____ theta____ kappa____ phi______ frames
    -       81.5677  -45.0000 -180.0000 55

#__ type_ start__ end____ width___ exp.time_
  9 omega   21.00   77.00   1.0000   15.6000
omega____ theta____ kappa____ phi______ frames
    -       81.5677  -45.0000   60.0000 56

#__ type_ start__ end____ width___ exp.time_
 10 omega   20.00  115.00   1.0000   15.6000
omega____ theta____ kappa____ phi______ frames
    -       81.5677  -88.0000  -79.6050 95

#__ type_ start__ end____ width___ exp.time_
 11 omega   10.00   61.00   1.0000   15.6000
omega____ theta____ kappa____ phi______ frames
    -       81.5677  -30.0000  -90.0000 51

#__ type_ start__ end____ width___ exp.time_
 12 omega   14.00   97.00   1.0000   15.6000
omega____ theta____ kappa____ phi______ frames
    -       81.5677  -91.0000   82.1863 83
;
_diffrn_measurement_device_type 'Xcalibur, Sapphire3, Gemini ultra'
_diffrn_measurement_method '\w scans'
_diffrn_orient_matrix_UB_11 0.1550505000
_diffrn_orient_matrix_UB_12 0.0660436000
_diffrn_orient_matrix_UB_13 -0.0104849000
_diffrn_orient_matrix_UB_21 0.0775343000
_diffrn_orient_matrix_UB_22 -0.1146031000
_diffrn_orient_matrix_UB_23 0.0107774000
_diffrn_orient_matrix_UB_31 -0.0224806000
_diffrn_orient_matrix_UB_32 -0.0605063000
_diffrn_orient_matrix_UB_33 -0.1165730000
_diffrn_radiation_monochromator mirror
_diffrn_radiation_type CuK\a
_diffrn_radiation_wavelength 1.54184
_diffrn_reflns_av_R_equivalents 0.0377
_diffrn_reflns_av_unetI/netI 0.0527
_diffrn_reflns_Laue_measured_fraction_full 0.965
_diffrn_reflns_Laue_measured_fraction_max 0.965
_diffrn_reflns_limit_h_max 9
_diffrn_reflns_limit_h_min -9
_diffrn_reflns_limit_k_max 11
_diffrn_reflns_limit_k_min -12
_diffrn_reflns_limit_l_max 9
_diffrn_reflns_limit_l_min -15
_diffrn_reflns_number 5578
_diffrn_reflns_point_group_measured_fraction_full 0.965
_diffrn_reflns_point_group_measured_fraction_max 0.965
_diffrn_reflns_theta_full 58.052
_diffrn_reflns_theta_max 58.052
_diffrn_reflns_theta_min 3.372
_diffrn_source 'Enhance Ultra (Cu) X-ray Source'
_exptl_absorpt_coefficient_mu 1.332
_exptl_absorpt_correction_T_max 1.00000
_exptl_absorpt_correction_T_min 0.93898
_exptl_absorpt_correction_type multi-scan
_exptl_absorpt_process_details
;
CrysAlisPro, Agilent Technologies,
Version 1.171.36.28 (release 01-02-2013 CrysAlis171 .NET)
(compiled Feb  1 2013,16:14:44)
Empirical absorption correction using spherical harmonics,
 implemented in SCALE3 ABSPACK scaling algorithm.
;
_exptl_crystal_colour colourless
_exptl_crystal_density_diffrn 1.300
_exptl_crystal_description block
_exptl_crystal_F_000 528
_exptl_crystal_recrystallization_method 'Re-crystallisation from solvent: toluene-hexane'
_exptl_crystal_size_max 0.3
_exptl_crystal_size_mid 0.2
_exptl_crystal_size_min 0.2
_refine_diff_density_max 0.388
_refine_diff_density_min -0.323
_refine_diff_density_rms 0.041
_refine_ls_extinction_method none
_refine_ls_goodness_of_fit_ref 1.044
_refine_ls_hydrogen_treatment constr
_refine_ls_matrix_type full
_refine_ls_number_parameters 343
_refine_ls_number_reflns 3482
_refine_ls_number_restraints 0
_refine_ls_restrained_S_all 1.044
_refine_ls_R_factor_all 0.1032
_refine_ls_R_factor_gt 0.0719
_refine_ls_shift/su_max 0.000
_refine_ls_shift/su_mean 0.000
_refine_ls_structure_factor_coef Fsqd
_refine_ls_weighting_details 'w=1/[\s^2^(Fo^2^)+(0.1148P)^2^+0.1231P] where P=(Fo^2^+2Fc^2^)/3'
_refine_ls_weighting_scheme calc
_refine_ls_wR_factor_gt 0.1941
_refine_ls_wR_factor_ref 0.2313
_reflns_Friedel_coverage 0.000
_reflns_number_gt 2190
_reflns_number_total 3482
_reflns_threshold_expression 'I > 2\s(I)'
_cod_data_source_file c8tc06039h2.cif
_cod_data_source_block exp_21174
_cod_database_code 7237578
_shelx_shelxl_version_number 2014/7
_shelx_space_group_comment
;
The symmetry employed for this shelxl refinement is uniquely defined
by the following loop, which should always be used as a source of
symmetry information in preference to the above space-group names.
They are only intended as comments.
;
_reflns_odcompleteness_completeness 98.37
_reflns_odcompleteness_iscentric 1
_reflns_odcompleteness_theta 55.92
_olex2_refinement_description
;
1. Fixed Uiso
 At 1.2 times of:
  All C(H) groups
2.a Aromatic/amide H refined with riding coordinates:
 C4(H4), C6(H6), C7(H7), C3(H3), C25(H25), C21(H21), C32(H32), C24(H24),
 C22(H22), C27(H27), C9(H9), C15(H15), C18(H18), C33(H33), C28(H28), C16(H16),
 C29(H29), C17(H17), C35(H35), C34(H34), C12(H12), C11(H11), C10(H10)
;
_olex2_submission_special_instructions 'No special instructions were received'

loop_
_space_group_symop_operation_xyz
'x, y, z'
'-x, -y, -z'

loop_
_atom_site_label
_atom_site_type_symbol
_atom_site_fract_x
_atom_site_fract_y
_atom_site_fract_z
_atom_site_U_iso_or_equiv
_atom_site_adp_type
_atom_site_occupancy
_atom_site_site_symmetry_order
_atom_site_calc_flag
_atom_site_refinement_flags_posn
S1 S -0.09306(18) 0.28905(14) 0.61072(13) 0.1257(6) Uani 1 1 d .
N1 N 0.1695(4) 0.2496(3) 0.7355(2) 0.0824(10) Uani 1 1 d .
O1 O 0.5504(4) 0.7698(3) 0.9954(3) 0.1139(11) Uani 1 1 d .
C5 C 0.2745(5) 0.3583(4) 0.7799(3) 0.0754(10) Uani 1 1 d .
C2 C 0.4812(4) 0.5722(4) 0.8725(3) 0.0766(11) Uani 1 1 d .
C4 C 0.2616(5) 0.4338(4) 0.8795(3) 0.0816(11) Uani 1 1 d .
H4 H 0.1842 0.4128 0.9161 0.098 Uiso 1 1 calc R
C20 C 0.7341(5) 0.7077(4) 0.8813(3) 0.0835(12) Uani 1 1 d .
C8 C 0.0318(5) 0.2337(4) 0.7770(3) 0.0852(12) Uani 1 1 d .
C6 C 0.3894(5) 0.3921(4) 0.7282(3) 0.0833(12) Uani 1 1 d .
H6 H 0.3990 0.3431 0.6618 0.100 Uiso 1 1 calc R
C1 C 0.5856(5) 0.6886(4) 0.9217(3) 0.0839(12) Uani 1 1 d .
C7 C 0.4922(5) 0.4981(4) 0.7727(3) 0.0843(12) Uani 1 1 d .
H7 H 0.5688 0.5198 0.7357 0.101 Uiso 1 1 calc R
C19 C 0.1686(5) 0.1858(4) 0.6282(3) 0.0858(12) Uani 1 1 d .
C3 C 0.3632(5) 0.5388(4) 0.9233(3) 0.0817(12) Uani 1 1 d .
H3 H 0.3520 0.5888 0.9891 0.098 Uiso 1 1 calc R
C31 C 1.2314(5) 0.7204(5) 0.6967(4) 0.0910(13) Uani 1 1 d .
C25 C 0.8317(5) 0.6145(4) 0.8564(3) 0.0860(12) Uani 1 1 d .
H25 H 0.8021 0.5345 0.8612 0.103 Uiso 1 1 calc R
C30 C 1.3734(5) 0.7596(5) 0.6672(4) 0.0942(13) Uani 1 1 d .
C23 C 1.0194(5) 0.7592(4) 0.8152(3) 0.0903(12) Uani 1 1 d .
C14 C 0.0538(6) 0.1994(4) 0.5621(4) 0.0946(13) Uani 1 1 d .
C21 C 0.7826(5) 0.8261(4) 0.8739(3) 0.0908(12) Uani 1 1 d .
H21 H 0.7208 0.8910 0.8926 0.109 Uiso 1 1 calc R
C32 C 1.1500(6) 0.6023(5) 0.6283(4) 0.0959(13) Uani 1 1 d .
H32 H 1.0561 0.5717 0.6429 0.115 Uiso 1 1 calc R
C24 C 0.9727(5) 0.6394(5) 0.8243(3) 0.0912(13) Uani 1 1 d .
H24 H 1.0372 0.5762 0.8085 0.109 Uiso 1 1 calc R
C26 C 1.1713(5) 0.7929(4) 0.7847(4) 0.0934(13) Uani 1 1 d .
C13 C -0.1008(6) 0.2517(4) 0.7266(4) 0.1012(15) Uani 1 1 d .
C22 C 0.9199(6) 0.8485(5) 0.8394(4) 0.0964(13) Uani 1 1 d .
H22 H 0.9469 0.9276 0.8320 0.116 Uiso 1 1 calc R
C27 C 1.2572(6) 0.9020(5) 0.8409(4) 0.1036(15) Uani 1 1 d .
H27 H 1.2185 0.9505 0.8993 0.124 Uiso 1 1 calc R
C9 C 0.0244(7) 0.1992(5) 0.8665(4) 0.1108(17) Uani 1 1 d .
H9 H 0.1120 0.1837 0.8994 0.133 Uiso 1 1 calc R
C15 C 0.0530(8) 0.1395(6) 0.4560(4) 0.1191(19) Uani 1 1 d .
H15 H -0.0248 0.1480 0.4110 0.143 Uiso 1 1 calc R
C18 C 0.2793(6) 0.1084(5) 0.5894(4) 0.1071(16) Uani 1 1 d .
H18 H 0.3555 0.0954 0.6335 0.129 Uiso 1 1 calc R
C33 C 1.2133(7) 0.5394(5) 0.5444(4) 0.1041(15) Uani 1 1 d .
H33 H 1.1618 0.4645 0.5020 0.125 Uiso 1 1 calc R
C28 C 1.3962(6) 0.9456(6) 0.8178(5) 0.1137(17) Uani 1 1 d .
H28 H 1.4485 1.0207 0.8595 0.136 Uiso 1 1 calc R
C16 C 0.1664(10) 0.0701(7) 0.4212(5) 0.131(2) Uani 1 1 d .
H16 H 0.1691 0.0345 0.3512 0.157 Uiso 1 1 calc R
C29 C 1.4556(6) 0.8767(6) 0.7326(5) 0.1194(17) Uani 1 1 d .
H29 H 1.5496 0.9047 0.7161 0.143 Uiso 1 1 calc R
C17 C 0.2767(8) 0.0507(6) 0.4857(5) 0.124(2) Uani 1 1 d .
H17 H 0.3507 -0.0014 0.4601 0.149 Uiso 1 1 calc R
C35 C 1.4293(7) 0.6885(7) 0.5792(5) 0.1172(17) Uani 1 1 d .
H35 H 1.5228 0.7152 0.5613 0.141 Uiso 1 1 calc R
C34 C 1.3499(8) 0.5810(7) 0.5191(5) 0.1214(18) Uani 1 1 d .
H34 H 1.3887 0.5350 0.4598 0.146 Uiso 1 1 calc R
C12 C -0.2365(7) 0.2378(5) 0.7665(7) 0.137(2) Uani 1 1 d .
H12 H -0.3251 0.2492 0.7322 0.164 Uiso 1 1 calc R
C11 C -0.2448(11) 0.2071(7) 0.8563(9) 0.178(5) Uani 1 1 d .
H11 H -0.3373 0.1992 0.8834 0.214 Uiso 1 1 calc R
C10 C -0.1115(12) 0.1884(6) 0.9050(6) 0.161(4) Uani 1 1 d .
H10 H -0.1154 0.1680 0.9657 0.193 Uiso 1 1 calc R

loop_
_atom_site_aniso_label
_atom_site_aniso_U_11
_atom_site_aniso_U_22
_atom_site_aniso_U_33
_atom_site_aniso_U_23
_atom_site_aniso_U_13
_atom_site_aniso_U_12
S1 0.1186(11) 0.1040(10) 0.1534(13) 0.0476(9) -0.0325(9) 0.0051(8)
N1 0.079(2) 0.090(2) 0.064(2) 0.0067(17) -0.0005(16) -0.0065(18)
O1 0.118(3) 0.094(2) 0.102(2) -0.0114(19) 0.0289(19) -0.0083(18)
C5 0.071(2) 0.079(3) 0.067(2) 0.011(2) -0.0033(19) 0.001(2)
C2 0.075(3) 0.074(3) 0.070(3) 0.008(2) 0.001(2) 0.005(2)
C4 0.079(3) 0.082(3) 0.076(3) 0.014(2) 0.004(2) 0.000(2)
C20 0.086(3) 0.077(3) 0.076(3) 0.007(2) 0.002(2) 0.005(2)
C8 0.090(3) 0.071(3) 0.080(3) 0.003(2) 0.018(2) -0.007(2)
C6 0.080(3) 0.093(3) 0.064(2) 0.008(2) -0.002(2) 0.001(2)
C1 0.090(3) 0.079(3) 0.073(3) 0.009(2) 0.007(2) 0.000(2)
C7 0.080(3) 0.094(3) 0.069(3) 0.014(2) 0.0021(19) -0.002(2)
C19 0.081(3) 0.091(3) 0.072(3) 0.012(2) -0.002(2) -0.013(2)
C3 0.084(3) 0.086(3) 0.063(2) 0.005(2) 0.007(2) 0.005(2)
C31 0.091(3) 0.097(3) 0.088(3) 0.031(3) -0.001(2) 0.019(3)
C25 0.088(3) 0.084(3) 0.079(3) 0.017(2) 0.004(2) -0.001(2)
C30 0.082(3) 0.105(4) 0.098(3) 0.036(3) 0.002(3) 0.006(3)
C23 0.089(3) 0.079(3) 0.099(3) 0.023(2) 0.001(2) 0.005(2)
C14 0.104(3) 0.087(3) 0.085(3) 0.025(2) -0.014(3) -0.016(2)
C21 0.086(3) 0.079(3) 0.102(3) 0.021(2) 0.000(2) 0.005(2)
C32 0.096(3) 0.099(3) 0.087(3) 0.022(3) 0.001(3) 0.009(3)
C24 0.088(3) 0.087(3) 0.093(3) 0.018(2) -0.003(2) 0.014(2)
C26 0.094(3) 0.085(3) 0.097(3) 0.025(3) -0.007(3) 0.002(3)
C13 0.078(3) 0.076(3) 0.132(4) 0.007(3) 0.014(3) -0.007(2)
C22 0.096(3) 0.083(3) 0.111(3) 0.034(3) -0.002(3) 0.004(3)
C27 0.099(4) 0.091(3) 0.106(3) 0.015(3) -0.001(3) -0.011(3)
C9 0.155(5) 0.085(3) 0.078(3) 0.008(2) 0.017(3) -0.018(3)
C15 0.140(5) 0.120(4) 0.084(4) 0.033(3) -0.028(3) -0.039(4)
C18 0.084(3) 0.122(4) 0.091(3) -0.002(3) 0.003(2) -0.005(3)
C33 0.112(4) 0.109(4) 0.091(3) 0.029(3) 0.001(3) 0.015(3)
C28 0.092(4) 0.114(4) 0.121(4) 0.025(3) 0.001(3) -0.018(3)
C16 0.153(6) 0.129(5) 0.085(4) 0.010(4) 0.012(4) -0.045(5)
C29 0.089(3) 0.130(5) 0.142(5) 0.052(4) 0.001(3) -0.004(3)
C17 0.124(5) 0.118(4) 0.097(4) -0.013(3) 0.029(4) -0.019(3)
C35 0.106(4) 0.146(5) 0.108(4) 0.049(4) 0.013(3) 0.020(4)
C34 0.124(5) 0.147(5) 0.095(4) 0.035(4) 0.008(3) 0.028(4)
C12 0.097(4) 0.089(4) 0.194(7) -0.006(4) 0.040(4) -0.003(3)
C11 0.155(7) 0.101(5) 0.222(11) -0.042(6) 0.110(8) -0.048(5)
C10 0.228(9) 0.096(4) 0.120(5) -0.021(4) 0.097(7) -0.057(6)

loop_
_atom_type_symbol
_atom_type_description
_atom_type_scat_dispersion_real
_atom_type_scat_dispersion_imag
_atom_type_scat_source
C C 0.0181 0.0091 'International Tables Vol C Tables 4.2.6.8 and 6.1.1.4'
H H 0.0000 0.0000 'International Tables Vol C Tables 4.2.6.8 and 6.1.1.4'
N N 0.0311 0.0180 'International Tables Vol C Tables 4.2.6.8 and 6.1.1.4'
O O 0.0492 0.0322 'International Tables Vol C Tables 4.2.6.8 and 6.1.1.4'
S S 0.3331 0.5567 'International Tables Vol C Tables 4.2.6.8 and 6.1.1.4'

loop_
_geom_angle_atom_site_label_1
_geom_angle_atom_site_label_2
_geom_angle_atom_site_label_3
_geom_angle
C14 S1 C13 98.3(2)
C5 N1 C19 118.7(3)
C8 N1 C5 121.0(3)
C8 N1 C19 114.9(3)
C4 C5 N1 119.7(4)
C6 C5 N1 121.9(3)
C6 C5 C4 118.4(4)
C7 C2 C1 122.0(4)
C3 C2 C1 120.0(4)
C3 C2 C7 117.8(4)
C5 C4 H4 119.9
C3 C4 C5 120.1(4)
C3 C4 H4 119.9
C25 C20 C1 122.9(4)
C21 C20 C1 118.9(4)
C21 C20 C25 118.0(4)
C13 C8 N1 118.6(4)
C13 C8 C9 119.6(5)
C9 C8 N1 121.8(5)
C5 C6 H6 119.3
C5 C6 C7 121.4(4)
C7 C6 H6 119.3
O1 C1 C2 120.6(4)
O1 C1 C20 119.2(4)
C20 C1 C2 120.2(4)
C2 C7 H7 119.8
C6 C7 C2 120.3(4)
C6 C7 H7 119.8
C14 C19 N1 119.3(4)
C14 C19 C18 118.8(4)
C18 C19 N1 121.9(4)
C2 C3 H3 119.0
C4 C3 C2 121.9(4)
C4 C3 H3 119.0
C30 C31 C32 116.0(4)
C26 C31 C30 121.4(5)
C26 C31 C32 122.5(4)
C20 C25 H25 119.7
C24 C25 C20 120.6(4)
C24 C25 H25 119.7
C31 C30 C29 117.3(5)
C35 C30 C31 120.7(5)
C35 C30 C29 122.0(5)
C24 C23 C26 123.3(4)
C22 C23 C24 117.1(4)
C22 C23 C26 119.6(4)
C19 C14 S1 119.3(4)
C19 C14 C15 120.1(5)
C15 C14 S1 120.6(5)
C20 C21 H21 119.6
C22 C21 C20 120.8(4)
C22 C21 H21 119.6
C31 C32 H32 120.4
C33 C32 C31 119.2(5)
C33 C32 H32 120.4
C25 C24 C23 120.8(4)
C25 C24 H24 119.6
C23 C24 H24 119.6
C31 C26 C23 123.2(4)
C27 C26 C31 116.8(5)
C27 C26 C23 120.0(5)
C8 C13 S1 119.7(4)
C12 C13 S1 120.8(6)
C12 C13 C8 119.5(6)
C23 C22 H22 118.7
C21 C22 C23 122.6(5)
C21 C22 H22 118.7
C26 C27 H27 117.4
C26 C27 C28 125.2(5)
C28 C27 H27 117.4
C8 C9 H9 120.3
C10 C9 C8 119.4(7)
C10 C9 H9 120.3
C14 C15 H15 120.4
C16 C15 C14 119.2(6)
C16 C15 H15 120.4
C19 C18 H18 119.9
C17 C18 C19 120.3(6)
C17 C18 H18 119.9
C32 C33 H33 118.7
C32 C33 C34 122.7(5)
C34 C33 H33 118.7
C27 C28 H28 120.7
C29 C28 C27 118.7(5)
C29 C28 H28 120.7
C15 C16 H16 119.2
C15 C16 C17 121.5(6)
C17 C16 H16 119.2
C30 C29 H29 119.7
C28 C29 C30 120.6(5)
C28 C29 H29 119.7
C18 C17 H17 120.0
C16 C17 C18 120.0(6)
C16 C17 H17 120.0
C30 C35 H35 119.5
C34 C35 C30 120.9(6)
C34 C35 H35 119.5
C33 C34 H34 119.7
C35 C34 C33 120.5(6)
C35 C34 H34 119.7
C13 C12 H12 119.2
C13 C12 C11 121.5(8)
C11 C12 H12 119.2
C12 C11 H11 120.9
C12 C11 C10 118.2(7)
C10 C11 H11 120.9
C9 C10 C11 121.8(8)
C9 C10 H10 119.1
C11 C10 H10 119.1

loop_
_geom_bond_atom_site_label_1
_geom_bond_atom_site_label_2
_geom_bond_distance
S1 C14 1.754(6)
S1 C13 1.766(6)
N1 C5 1.420(5)
N1 C8 1.400(5)
N1 C19 1.438(5)
O1 C1 1.222(5)
C5 C4 1.399(6)
C5 C6 1.367(6)
C2 C1 1.485(6)
C2 C7 1.394(5)
C2 C3 1.378(6)
C4 H4 0.9300
C4 C3 1.375(6)
C20 C1 1.484(6)
C20 C25 1.388(6)
C20 C21 1.387(7)
C8 C13 1.390(7)
C8 C9 1.398(7)
C6 H6 0.9300
C6 C7 1.390(6)
C7 H7 0.9300
C19 C14 1.374(7)
C19 C18 1.390(7)
C3 H3 0.9300
C31 C30 1.421(7)
C31 C32 1.473(7)
C31 C26 1.407(7)
C25 H25 0.9300
C25 C24 1.386(6)
C30 C29 1.455(8)
C30 C35 1.384(7)
C23 C24 1.406(7)
C23 C26 1.487(7)
C23 C22 1.368(6)
C14 C15 1.415(8)
C21 H21 0.9300
C21 C22 1.365(6)
C32 H32 0.9300
C32 C33 1.345(7)
C24 H24 0.9300
C26 C27 1.372(7)
C13 C12 1.369(8)
C22 H22 0.9300
C27 H27 0.9300
C27 C28 1.377(7)
C9 H9 0.9300
C9 C10 1.357(9)
C15 H15 0.9300
C15 C16 1.347(9)
C18 H18 0.9300
C18 C17 1.381(7)
C33 H33 0.9300
C33 C34 1.363(8)
C28 H28 0.9300
C28 C29 1.364(8)
C16 H16 0.9300
C16 C17 1.355(10)
C29 H29 0.9300
C17 H17 0.9300
C35 H35 0.9300
C35 C34 1.351(8)
C34 H34 0.9300
C12 H12 0.9300
C12 C11 1.380(13)
C11 H11 0.9300
C11 C10 1.386(14)
C10 H10 0.9300
